data_7122574
loop_
_publ_author_name
'Hermannsdorfer, Andr\'e'
'Stephan, Douglas W.'
'Driess, Matthias'

_publ_section_title
;
 Taming a silyldiium cation and its reactivity towards sodium
 phosphaethynolate.
;
_journal_issue 96
_journal_name_full 'Chemical communications (Cambridge, England)'
_journal_page_first 13523
_journal_page_last 13526
_journal_paper_doi 10.1039/c8cc07632d
_journal_volume 54
_journal_year 2018
_chemical_formula_sum 'C39.2 H44.8 F4.8 N4.8 O4.8 S1.6 Si0.8'
_chemical_formula_weight 824.96
_chemical_properties_physical Air-sensitive,Moisture-sensitive,Hygroscopic
_space_group_crystal_system monoclinic
_space_group_IT_number 14
_space_group_name_Hall '-P 2yn'
_space_group_name_H-M_alt 'P 1 21/n 1'
_symmetry_space_group_name_Hall '-P 2yn'
_symmetry_space_group_name_H-M 'P 1 21/n 1'
_atom_sites_solution_hydrogens geom
_audit_creation_method SHELXL-2018/3
_audit_update_record
;
2018-09-07 deposited with the CCDC.
2018-11-09 downloaded from the CCDC.
;
_cell_angle_alpha 90
_cell_angle_beta 97.4150(10)
_cell_angle_gamma 90
_cell_formula_units_Z 5
_cell_length_a 12.86820(10)
_cell_length_b 24.1210(2)
_cell_length_c 17.0410(2)
_cell_measurement_reflns_used 10554
_cell_measurement_temperature 149.97(11)
_cell_measurement_theta_max 73.4800
_cell_measurement_theta_min 3.6340
_cell_volume 5245.19(9)
_computing_cell_refinement 'CrysAlisPro 1.171.38.43c (Rigaku OD, 2015)'
_computing_data_collection 'CrysAlisPro 1.171.38.43c (Rigaku OD, 2015)'
_computing_data_reduction 'CrysAlisPro 1.171.38.43c (Rigaku OD, 2015)'
_computing_structure_refinement 'SHELXL-2018/3 (Sheldrick, 2018)'
_computing_structure_solution 'SHELXT 2014/5 (Sheldrick, 2014)'
_diffrn_ambient_temperature 149.97(11)
_diffrn_detector_area_resol_mean 10.5435
_diffrn_measured_fraction_theta_full 0.996
_diffrn_measured_fraction_theta_max 0.996
_diffrn_measurement_device_type 'SuperNova, Single source at offset, Atlas'
_diffrn_measurement_method '\w scans'
_diffrn_radiation_type CuK\a
_diffrn_radiation_wavelength 1.54184
_diffrn_reflns_av_R_equivalents 0.0196
_diffrn_reflns_av_unetI/netI 0.0239
_diffrn_reflns_Laue_measured_fraction_full 0.996
_diffrn_reflns_Laue_measured_fraction_max 0.996
_diffrn_reflns_limit_h_max 15
_diffrn_reflns_limit_h_min -15
_diffrn_reflns_limit_k_max 18
_diffrn_reflns_limit_k_min -29
_diffrn_reflns_limit_l_max 20
_diffrn_reflns_limit_l_min -20
_diffrn_reflns_number 20333
_diffrn_reflns_point_group_measured_fraction_full 0.996
_diffrn_reflns_point_group_measured_fraction_max 0.996
_diffrn_reflns_theta_full 69.997
_diffrn_reflns_theta_max 69.997
_diffrn_reflns_theta_min 3.193
_diffrn_source 'micro-focus sealed X-ray tube'
_exptl_absorpt_coefficient_mu 1.769
_exptl_absorpt_correction_T_max 1.00000
_exptl_absorpt_correction_T_min 0.59107
_exptl_absorpt_correction_type multi-scan
_exptl_absorpt_process_details
;
CrysAlisPro 1.171.38.43c (Rigaku Oxford Diffraction, 2015)
Empirical absorption correction using spherical harmonics,
 implemented in SCALE3 ABSPACK scaling algorithm.
;
_exptl_crystal_colour colourless
_exptl_crystal_density_diffrn 1.306
_exptl_crystal_description plate
_exptl_crystal_F_000 2160
_exptl_crystal_recrystallization_method 'Re-crystallisation from solvent: Acetonitrile'
_exptl_crystal_size_max 0.398
_exptl_crystal_size_mid 0.160
_exptl_crystal_size_min 0.102
_refine_diff_density_max 0.398
_refine_diff_density_min -0.372
_refine_diff_density_rms 0.043
_refine_ls_extinction_method none
_refine_ls_goodness_of_fit_ref 1.034
_refine_ls_hydrogen_treatment constr
_refine_ls_matrix_type full
_refine_ls_number_parameters 674
_refine_ls_number_reflns 9914
_refine_ls_number_restraints 19
_refine_ls_restrained_S_all 1.033
_refine_ls_R_factor_all 0.0444
_refine_ls_R_factor_gt 0.0375
_refine_ls_shift/su_max 0.013
_refine_ls_shift/su_mean 0.000
_refine_ls_structure_factor_coef Fsqd
_refine_ls_weighting_details 'w=1/[\s^2^(Fo^2^)+(0.0470P)^2^+2.3552P] where P=(Fo^2^+2Fc^2^)/3'
_refine_ls_weighting_scheme calc
_refine_ls_wR_factor_gt 0.0946
_refine_ls_wR_factor_ref 0.1009
_reflns_Friedel_coverage 0.000
_reflns_number_gt 8595
_reflns_number_total 9914
_reflns_threshold_expression 'I > 2\s(I)'
_cod_data_source_file c8cc07632d2.cif
_cod_data_source_block compound_7[OTf]2
_cod_depositor_comments 'Adding full bibliography for 7122574--7122577.cif.'
_cod_original_formula_sum 'C39.20 H44.80 F4.80 N4.80 O4.80 S1.60 Si0.80'
_cod_database_code 7122574
_shelx_shelxl_version_number 2018/3
_shelx_space_group_comment
;
The symmetry employed for this shelxl refinement is uniquely defined
by the following loop, which should always be used as a source of
symmetry information in preference to the above space-group names.
They are only intended as comments.
;
_oxdiff_exptl_absorpt_empirical_full_min 0.725
_oxdiff_exptl_absorpt_empirical_full_max 1.728
_oxdiff_exptl_absorpt_empirical_details
;
Empirical correction (ABSPACK) includes:
- Absorption correction using spherical harmonics
- Frame scaling
;

loop_
_space_group_symop_operation_xyz
'x, y, z'
'-x+1/2, y+1/2, -z+1/2'
'-x, -y, -z'
'x-1/2, -y-1/2, z-1/2'

loop_
_atom_site_label
_atom_site_type_symbol
_atom_site_fract_x
_atom_site_fract_y
_atom_site_fract_z
_atom_site_U_iso_or_equiv
_atom_site_adp_type
_atom_site_occupancy
_atom_site_site_symmetry_order
_atom_site_calc_flag
_atom_site_refinement_flags_posn
_atom_site_refinement_flags_adp
_atom_site_refinement_flags_occupancy
_atom_site_disorder_assembly
_atom_site_disorder_group
S1 S 0.42620(3) 0.40148(2) 0.54246(2) 0.02625(10) Uani 1 1 d . . . . .
Si1 Si 0.73220(3) 0.38626(2) 0.73110(2) 0.01904(9) Uani 1 1 d . . . . .
S2 S 0.68800(4) 0.39385(2) 0.23617(3) 0.03121(17) Uani 0.901(2) 1 d . . P A 1
O1 O 0.48364(9) 0.36947(5) 0.60484(7) 0.0340(3) Uani 1 1 d . . . . .
N1 N 0.68828(9) 0.43343(5) 0.57808(7) 0.0211(3) Uani 1 1 d . . . . .
F2 F 0.25701(10) 0.39473(6) 0.61123(8) 0.0622(4) Uani 1 1 d . . . . .
N3 N 0.61207(9) 0.48186(5) 0.68031(7) 0.0204(2) Uani 1 1 d . . . . .
O2 O 0.42336(10) 0.45997(5) 0.55741(8) 0.0410(3) Uani 1 1 d . . . . .
N4 N 0.57168(10) 0.45568(5) 0.79316(7) 0.0222(3) Uani 1 1 d . . . . .
F3 F 0.22836(9) 0.40504(7) 0.48551(8) 0.0667(4) Uani 1 1 d . . . . .
N2 N 0.74004(10) 0.34978(5) 0.56274(7) 0.0240(3) Uani 1 1 d . . . . .
O3 O 0.44486(11) 0.38806(7) 0.46337(8) 0.0492(4) Uani 1 1 d . . . . .
F1 F 0.27833(12) 0.32670(6) 0.53584(10) 0.0766(5) Uani 1 1 d . . . . .
C17 C 0.63265(11) 0.44330(6) 0.73719(8) 0.0192(3) Uani 1 1 d . . . . .
O4 O 0.6919(3) 0.40373(14) 0.31889(17) 0.0631(10) Uani 0.901(2) 1 d . . P A 1
C1 C 0.72102(11) 0.38710(6) 0.61864(9) 0.0205(3) Uani 1 1 d . . . . .
O6 O 0.5919(2) 0.36974(15) 0.19970(18) 0.0723(10) Uani 0.901(2) 1 d . . P A 1
C38 C 0.69678(12) 0.32028(6) 0.77584(9) 0.0250(3) Uani 1 1 d . . . . .
C2 C 0.68783(12) 0.42581(7) 0.49809(9) 0.0262(3) Uani 1 1 d . . . . .
H2 H 0.668510 0.452259 0.457524 0.031 Uiso 1 1 calc R U . . .
C16 C 0.66636(12) 0.48755(6) 0.61094(9) 0.0233(3) Uani 1 1 d . . . . .
H16A H 0.733046 0.507699 0.625668 0.028 Uiso 1 1 calc R U . . .
H16B H 0.622682 0.509612 0.570212 0.028 Uiso 1 1 calc R U . . .
C20 C 0.56677(12) 0.42405(6) 0.86517(9) 0.0233(3) Uani 1 1 d . . . . .
O5 O 0.72654(16) 0.43783(7) 0.19244(10) 0.0585(5) Uani 0.901(2) 1 d . . P A 1
C4 C 0.77376(13) 0.29236(7) 0.57491(9) 0.0270(3) Uani 1 1 d . . . . .
C25 C 0.63895(13) 0.43647(7) 0.93141(9) 0.0274(3) Uani 1 1 d . . . . .
C19 C 0.51336(13) 0.50245(7) 0.77097(10) 0.0276(3) Uani 1 1 d . . . . .
H19 H 0.464778 0.519996 0.800403 0.033 Uiso 1 1 calc R U . . .
C33 C 0.87820(13) 0.47178(7) 0.77530(9) 0.0281(3) Uani 1 1 d . . . . .
H33 H 0.823233 0.495945 0.754328 0.034 Uiso 1 1 calc R U . . .
C18 C 0.53784(12) 0.51866(6) 0.70009(10) 0.0263(3) Uani 1 1 d . . . . .
H18 H 0.509530 0.549407 0.669690 0.032 Uiso 1 1 calc R U . . .
C21 C 0.48792(13) 0.38394(7) 0.86445(9) 0.0271(3) Uani 1 1 d . . . . .
C9 C 0.87925(13) 0.28230(7) 0.60366(9) 0.0301(4) Uani 1 1 d . . . . .
C32 C 0.86040(12) 0.41459(7) 0.77534(9) 0.0237(3) Uani 1 1 d . . . . .
C3 C 0.72012(13) 0.37352(7) 0.48863(9) 0.0287(3) Uani 1 1 d . . . . .
H3 H 0.727836 0.356061 0.439745 0.034 Uiso 1 1 calc R U . . .
C29 C 0.40359(13) 0.37607(7) 0.79436(10) 0.0298(3) Uani 1 1 d . . . . .
H29 H 0.432305 0.388522 0.745480 0.036 Uiso 1 1 calc R U . . .
C39 C 0.73174(14) 0.31040(7) 0.85579(10) 0.0339(4) Uani 1 1 d . . . . .
H39 H 0.775495 0.336798 0.885321 0.041 Uiso 1 1 calc R U . . .
C24 C 0.63273(14) 0.40492(8) 0.99915(10) 0.0359(4) Uani 1 1 d . . . . .
H24 H 0.680389 0.411807 1.045503 0.043 Uiso 1 1 calc R U . . .
C43 C 0.63250(13) 0.28105(7) 0.73359(11) 0.0324(4) Uani 1 1 d . . . . .
H43 H 0.606538 0.287639 0.679647 0.039 Uiso 1 1 calc R U . . .
C37 C 0.94233(13) 0.38045(7) 0.80795(10) 0.0326(4) Uani 1 1 d . . . . .
H37 H 0.931986 0.341494 0.809644 0.039 Uiso 1 1 calc R U . . .
C22 C 0.48662(14) 0.35361(8) 0.93381(10) 0.0360(4) Uani 1 1 d . . . . .
H22 H 0.435547 0.325386 0.935822 0.043 Uiso 1 1 calc R U . . .
C26 C 0.71619(14) 0.48414(8) 0.93402(10) 0.0347(4) Uani 1 1 d . . . . .
H26 H 0.721828 0.495838 0.878433 0.042 Uiso 1 1 calc R U . . .
C34 C 0.97491(14) 0.49387(8) 0.80540(10) 0.0349(4) Uani 1 1 d . . . . .
H34 H 0.985646 0.532826 0.804750 0.042 Uiso 1 1 calc R U . . .
C23 C 0.55836(15) 0.36386(9) 0.99980(10) 0.0401(4) Uani 1 1 d . . . . .
H23 H 0.556380 0.342303 1.046242 0.048 Uiso 1 1 calc R U . . .
C10 C 0.96109(14) 0.32798(8) 0.61260(11) 0.0372(4) Uani 1 1 d . . . . .
H10 H 0.929213 0.361611 0.634157 0.045 Uiso 1 1 calc R U . . .
C5 C 0.70120(14) 0.25032(7) 0.55215(11) 0.0349(4) Uani 1 1 d . . . . .
C8 C 0.90863(15) 0.22707(8) 0.61622(11) 0.0377(4) Uani 1 1 d . . . . .
H8 H 0.978535 0.218512 0.637905 0.045 Uiso 1 1 calc R U . . .
C44 C 0.29080(14) 0.38068(8) 0.54348(11) 0.0395(4) Uani 1 1 d . . . . .
C42 C 0.60618(16) 0.23235(8) 0.76996(14) 0.0452(5) Uani 1 1 d . . . . .
H42 H 0.564065 0.205276 0.740461 0.054 Uiso 1 1 calc R U . . .
C36 C 1.03881(15) 0.40275(8) 0.83795(12) 0.0425(4) Uani 1 1 d . . . . .
H36 H 1.093848 0.378932 0.859832 0.051 Uiso 1 1 calc R U . . .
F6 F 0.7843(3) 0.32231(11) 0.1584(2) 0.134(3) Uani 0.901(2) 1 d . . P A 1
C35 C 1.05538(14) 0.45926(9) 0.83623(12) 0.0412(4) Uani 1 1 d . . . . .
H35 H 1.121837 0.474242 0.856175 0.049 Uiso 1 1 calc R U . . .
C40 C 0.70304(17) 0.26242(8) 0.89228(12) 0.0456(5) Uani 1 1 d . . . . .
H40 H 0.725775 0.256411 0.946896 0.055 Uiso 1 1 calc R U . . .
C31 C 0.36733(16) 0.31624(8) 0.78250(13) 0.0434(4) Uani 1 1 d . . . . .
H31A H 0.428345 0.292110 0.781139 0.065 Uiso 1 1 calc R U . . .
H31B H 0.320818 0.313002 0.732429 0.065 Uiso 1 1 calc R U . . .
H31C H 0.329473 0.305074 0.826285 0.065 Uiso 1 1 calc R U . . .
C6 C 0.73640(16) 0.19589(8) 0.56509(12) 0.0425(4) Uani 1 1 d . . . . .
H6 H 0.689535 0.166013 0.551168 0.051 Uiso 1 1 calc R U . . .
C30 C 0.30917(14) 0.41263(9) 0.80546(12) 0.0416(4) Uani 1 1 d . . . . .
H30A H 0.282224 0.402312 0.854674 0.062 Uiso 1 1 calc R U . . .
H30B H 0.254155 0.407326 0.760685 0.062 Uiso 1 1 calc R U . . .
H30C H 0.330765 0.451613 0.808136 0.062 Uiso 1 1 calc R U . . .
C7 C 0.83806(17) 0.18475(8) 0.59774(12) 0.0440(5) Uani 1 1 d . . . . .
H7 H 0.859533 0.147432 0.607557 0.053 Uiso 1 1 calc R U . . .
N6 N 0.91596(16) 0.47906(11) 0.58323(12) 0.0685(6) Uani 1 1 d . . . . .
C41 C 0.64131(17) 0.22331(8) 0.84910(14) 0.0503(5) Uani 1 1 d . . . . .
H41 H 0.622932 0.190088 0.873889 0.060 Uiso 1 1 calc R U . . .
C46 C 0.99739(17) 0.49578(10) 0.60107(12) 0.0476(5) Uani 1 1 d . . . . .
C27 C 0.82568(15) 0.46817(9) 0.97362(12) 0.0459(5) Uani 1 1 d . . . . .
H27A H 0.822345 0.458359 1.029043 0.069 Uiso 1 1 calc R U . . .
H27B H 0.873444 0.499587 0.971178 0.069 Uiso 1 1 calc R U . . .
H27C H 0.851336 0.436342 0.945981 0.069 Uiso 1 1 calc R U . . .
C13 C 0.59091(16) 0.26067(8) 0.51070(13) 0.0487(5) Uani 1 1 d . . . . .
H13 H 0.573233 0.300472 0.518667 0.058 Uiso 1 1 calc R U . . .
C49 C 0.37705(18) 0.33085(9) 0.29793(13) 0.0526(5) Uani 1 1 d . . . . .
H49A H 0.440718 0.339217 0.274238 0.079 Uiso 1 1 calc R U . . .
H49B H 0.349681 0.294635 0.279147 0.079 Uiso 1 1 calc R U . . .
H49C H 0.393552 0.330081 0.355691 0.079 Uiso 1 1 calc R U . . .
C12 C 1.06007(15) 0.31275(10) 0.66848(13) 0.0496(5) Uani 1 1 d . . . . .
H12A H 1.040120 0.297116 0.717472 0.074 Uiso 1 1 calc R U . . .
H12B H 1.102640 0.346068 0.680827 0.074 Uiso 1 1 calc R U . . .
H12C H 1.100713 0.285335 0.642863 0.074 Uiso 1 1 calc R U . . .
C11 C 0.99090(17) 0.34237(11) 0.53056(13) 0.0536(6) Uani 1 1 d . . . . .
H11A H 1.022615 0.309903 0.508530 0.080 Uiso 1 1 calc R U . . .
H11B H 1.041190 0.373077 0.535433 0.080 Uiso 1 1 calc R U . . .
H11C H 0.927911 0.353309 0.495393 0.080 Uiso 1 1 calc R U . . .
N5 N 0.2389(2) 0.40625(9) 0.25846(19) 0.0856(8) Uani 1 1 d . . . . .
C48 C 0.29941(19) 0.37292(9) 0.27545(15) 0.0555(6) Uani 1 1 d . . . . .
C28 C 0.6733(2) 0.53305(9) 0.97728(14) 0.0562(6) Uani 1 1 d . . . . .
H28A H 0.605036 0.544128 0.949430 0.084 Uiso 1 1 calc R U . . .
H28B H 0.722143 0.564297 0.978577 0.084 Uiso 1 1 calc R U . . .
H28C H 0.665218 0.522010 1.031506 0.084 Uiso 1 1 calc R U . . .
C47 C 1.1033(2) 0.51588(13) 0.62405(16) 0.0723(8) Uani 1 1 d . . . . .
H47A H 1.127157 0.504781 0.678731 0.108 Uiso 1 1 calc R U . . .
H47B H 1.104166 0.556407 0.620074 0.108 Uiso 1 1 calc R U . . .
H47C H 1.150015 0.500032 0.588865 0.108 Uiso 1 1 calc R U . . .
C14 C 0.50725(19) 0.22521(11) 0.54160(18) 0.0703(8) Uani 1 1 d . . . . .
H14A H 0.521139 0.185996 0.532125 0.105 Uiso 1 1 calc R U . . .
H14B H 0.438223 0.235271 0.514073 0.105 Uiso 1 1 calc R U . . .
H14C H 0.508495 0.231538 0.598525 0.105 Uiso 1 1 calc R U . . .
C15 C 0.5905(2) 0.25088(11) 0.42108(15) 0.0732(8) Uani 1 1 d . . . . .
H15A H 0.639427 0.276638 0.400674 0.110 Uiso 1 1 calc R U . . .
H15B H 0.519723 0.257120 0.393614 0.110 Uiso 1 1 calc R U . . .
H15C H 0.611965 0.212671 0.412077 0.110 Uiso 1 1 calc R U . . .
F5 F 0.8750(2) 0.3542(2) 0.2610(3) 0.177(3) Uani 0.901(2) 1 d . . P A 1
F4 F 0.7530(3) 0.29572(11) 0.2711(2) 0.1881(18) Uani 0.901(2) 1 d . . P A 1
C45 C 0.7802(3) 0.33965(18) 0.2304(3) 0.0892(12) Uani 0.901(2) 1 d . . P A 1
S2A S 0.6735(4) 0.3677(3) 0.2592(4) 0.0458(16) Uiso 0.099(2) 1 d D . P A 2
F4A F 0.8743(14) 0.3527(12) 0.2722(15) 0.16(3) Uiso 0.099(2) 1 d D . P A 2
O5A O 0.5969(10) 0.3812(6) 0.1933(7) 0.012(3) Uiso 0.099(2) 1 d D . P A 2
F5A F 0.8159(12) 0.4100(7) 0.1818(11) 0.091(6) Uiso 0.099(2) 1 d D . P A 2
O4A O 0.6896(16) 0.4124(6) 0.3165(11) 0.018(4) Uiso 0.099(2) 1 d D . P A 2
O6A O 0.6628(14) 0.3150(5) 0.2946(10) 0.088(6) Uiso 0.099(2) 1 d D . P A 2
C45A C 0.7917(11) 0.3636(8) 0.2186(12) 0.096(15) Uiso 0.099(2) 1 d D . P A 2
F6A F 0.790(2) 0.3234(8) 0.1642(17) 0.18(3) Uiso 0.099(2) 1 d D . P A 2

loop_
_atom_site_aniso_label
_atom_site_aniso_U_11
_atom_site_aniso_U_22
_atom_site_aniso_U_33
_atom_site_aniso_U_23
_atom_site_aniso_U_13
_atom_site_aniso_U_12
S1 0.02462(19) 0.0305(2) 0.02308(19) 0.00062(14) 0.00089(14) -0.00366(15)
Si1 0.02021(19) 0.01992(19) 0.01706(19) 0.00152(14) 0.00270(15) 0.00165(14)
S2 0.0360(3) 0.0332(3) 0.0241(2) 0.0001(2) 0.00229(18) 0.0067(2)
O1 0.0334(6) 0.0320(6) 0.0352(6) 0.0060(5) -0.0011(5) 0.0020(5)
N1 0.0211(6) 0.0242(6) 0.0181(6) 0.0016(5) 0.0027(5) -0.0009(5)
F2 0.0417(7) 0.1006(11) 0.0481(7) 0.0025(7) 0.0200(6) -0.0048(7)
N3 0.0214(6) 0.0199(6) 0.0197(6) 0.0006(5) 0.0020(5) 0.0005(5)
O2 0.0468(8) 0.0273(6) 0.0444(7) 0.0053(5) -0.0108(6) -0.0050(5)
N4 0.0230(6) 0.0234(6) 0.0205(6) -0.0012(5) 0.0042(5) 0.0012(5)
F3 0.0300(6) 0.1110(12) 0.0552(8) 0.0233(8) -0.0089(5) -0.0088(7)
N2 0.0241(6) 0.0284(7) 0.0197(6) -0.0017(5) 0.0033(5) 0.0031(5)
O3 0.0403(7) 0.0801(11) 0.0280(7) -0.0074(7) 0.0080(6) 0.0020(7)
F1 0.0666(9) 0.0545(8) 0.1063(12) -0.0116(8) 0.0019(8) -0.0349(7)
C17 0.0194(7) 0.0198(7) 0.0180(7) -0.0008(5) 0.0012(5) -0.0017(5)
O4 0.0911(19) 0.0719(18) 0.0259(10) -0.0019(10) 0.0057(9) 0.0012(14)
C1 0.0178(7) 0.0227(7) 0.0212(7) 0.0008(6) 0.0028(6) -0.0002(5)
O6 0.0545(13) 0.098(3) 0.0624(15) -0.0153(14) -0.0003(10) -0.0213(14)
C38 0.0272(8) 0.0219(7) 0.0272(8) 0.0042(6) 0.0081(6) 0.0041(6)
C2 0.0263(8) 0.0354(9) 0.0170(7) 0.0027(6) 0.0031(6) -0.0002(6)
C16 0.0271(8) 0.0214(7) 0.0217(7) 0.0036(6) 0.0043(6) -0.0015(6)
C20 0.0259(8) 0.0262(7) 0.0189(7) -0.0007(6) 0.0070(6) 0.0024(6)
O5 0.0952(14) 0.0418(9) 0.0417(9) 0.0060(7) 0.0218(9) -0.0040(9)
C4 0.0309(8) 0.0287(8) 0.0222(7) -0.0036(6) 0.0061(6) 0.0072(6)
C25 0.0284(8) 0.0328(8) 0.0220(8) -0.0041(6) 0.0066(6) -0.0005(6)
C19 0.0274(8) 0.0269(8) 0.0291(8) -0.0030(6) 0.0055(6) 0.0059(6)
C33 0.0280(8) 0.0308(8) 0.0250(8) 0.0006(6) 0.0016(6) -0.0001(6)
C18 0.0266(8) 0.0216(7) 0.0300(8) 0.0004(6) 0.0014(6) 0.0052(6)
C21 0.0267(8) 0.0316(8) 0.0241(8) -0.0026(6) 0.0081(6) -0.0002(6)
C9 0.0303(8) 0.0381(9) 0.0234(8) -0.0013(7) 0.0090(6) 0.0086(7)
C32 0.0230(7) 0.0291(8) 0.0193(7) -0.0010(6) 0.0036(6) 0.0008(6)
C3 0.0304(8) 0.0386(9) 0.0173(7) -0.0009(6) 0.0034(6) 0.0038(7)
C29 0.0263(8) 0.0362(9) 0.0277(8) -0.0043(7) 0.0067(7) -0.0032(7)
C39 0.0404(10) 0.0320(9) 0.0300(9) 0.0070(7) 0.0066(7) 0.0043(7)
C24 0.0376(9) 0.0494(11) 0.0205(8) 0.0014(7) 0.0033(7) -0.0025(8)
C43 0.0317(9) 0.0267(8) 0.0394(9) 0.0026(7) 0.0070(7) 0.0002(7)
C37 0.0275(8) 0.0326(9) 0.0364(9) -0.0008(7) -0.0011(7) 0.0034(7)
C22 0.0362(9) 0.0420(10) 0.0317(9) 0.0041(8) 0.0115(7) -0.0097(8)
C26 0.0383(10) 0.0398(10) 0.0256(8) -0.0053(7) 0.0026(7) -0.0090(8)
C34 0.0343(9) 0.0352(9) 0.0351(9) -0.0055(7) 0.0030(7) -0.0079(7)
C23 0.0438(10) 0.0516(11) 0.0262(9) 0.0103(8) 0.0096(8) -0.0047(9)
C10 0.0262(8) 0.0476(11) 0.0393(10) -0.0011(8) 0.0102(7) 0.0052(8)
C5 0.0368(9) 0.0335(9) 0.0341(9) -0.0107(7) 0.0034(7) 0.0057(7)
C8 0.0372(9) 0.0427(10) 0.0335(9) -0.0002(8) 0.0059(7) 0.0163(8)
C44 0.0314(9) 0.0497(11) 0.0366(10) 0.0016(8) 0.0010(8) -0.0086(8)
C42 0.0410(10) 0.0284(9) 0.0674(14) 0.0037(9) 0.0115(10) -0.0052(8)
C36 0.0266(9) 0.0474(11) 0.0504(12) -0.0014(9) -0.0071(8) 0.0071(8)
F6 0.149(3) 0.108(3) 0.159(4) -0.060(2) 0.072(2) 0.0467(18)
C35 0.0259(9) 0.0522(11) 0.0438(11) -0.0103(9) -0.0023(8) -0.0058(8)
C40 0.0580(12) 0.0405(10) 0.0404(10) 0.0200(9) 0.0145(9) 0.0072(9)
C31 0.0384(10) 0.0411(10) 0.0508(12) -0.0093(9) 0.0062(9) -0.0081(8)
C6 0.0502(11) 0.0300(9) 0.0469(11) -0.0106(8) 0.0052(9) 0.0031(8)
C30 0.0293(9) 0.0506(11) 0.0435(11) -0.0102(9) -0.0002(8) 0.0018(8)
C7 0.0566(12) 0.0328(9) 0.0433(11) -0.0021(8) 0.0091(9) 0.0155(9)
N6 0.0469(11) 0.1097(18) 0.0509(11) -0.0020(11) 0.0143(9) -0.0226(12)
C41 0.0546(12) 0.0323(10) 0.0678(14) 0.0218(10) 0.0227(11) 0.0022(9)
C46 0.0447(12) 0.0615(13) 0.0383(10) 0.0011(9) 0.0127(9) -0.0096(10)
C27 0.0393(10) 0.0615(13) 0.0351(10) -0.0084(9) -0.0018(8) -0.0140(9)
C13 0.0425(11) 0.0345(10) 0.0636(13) -0.0208(9) -0.0136(10) 0.0040(8)
C49 0.0570(13) 0.0522(12) 0.0469(12) -0.0130(10) -0.0001(10) 0.0028(10)
C12 0.0286(9) 0.0678(14) 0.0521(12) -0.0049(10) 0.0038(9) 0.0077(9)
C11 0.0363(11) 0.0750(15) 0.0532(13) 0.0132(11) 0.0195(10) 0.0021(10)
N5 0.0768(16) 0.0372(11) 0.139(2) -0.0031(13) -0.0002(15) 0.0055(11)
C48 0.0581(14) 0.0353(11) 0.0723(16) -0.0120(10) 0.0053(12) -0.0091(10)
C28 0.0695(15) 0.0395(11) 0.0606(14) -0.0178(10) 0.0116(12) -0.0084(10)
C47 0.0560(15) 0.104(2) 0.0566(15) 0.0002(14) 0.0066(12) -0.0327(15)
C14 0.0433(12) 0.0600(15) 0.102(2) -0.0251(14) -0.0107(13) -0.0120(11)
C15 0.0884(19) 0.0591(15) 0.0605(15) -0.0203(12) -0.0341(14) 0.0078(14)
F5 0.0661(18) 0.239(6) 0.215(5) -0.036(3) -0.0274(19) 0.094(3)
F4 0.278(5) 0.0738(16) 0.225(4) 0.0701(19) 0.081(3) 0.098(2)
C45 0.089(3) 0.070(3) 0.108(3) -0.002(2) 0.012(2) 0.050(2)

loop_
_atom_type_symbol
_atom_type_description
_atom_type_scat_dispersion_real
_atom_type_scat_dispersion_imag
_atom_type_scat_source
C C 0.0181 0.0091 'International Tables Vol C Tables 4.2.6.8 and 6.1.1.4'
H H 0.0000 0.0000 'International Tables Vol C Tables 4.2.6.8 and 6.1.1.4'
N N 0.0311 0.0180 'International Tables Vol C Tables 4.2.6.8 and 6.1.1.4'
O O 0.0492 0.0322 'International Tables Vol C Tables 4.2.6.8 and 6.1.1.4'
F F 0.0727 0.0534 'International Tables Vol C Tables 4.2.6.8 and 6.1.1.4'
Si Si 0.2541 0.3302 'International Tables Vol C Tables 4.2.6.8 and 6.1.1.4'
S S 0.3331 0.5567 'International Tables Vol C Tables 4.2.6.8 and 6.1.1.4'

loop_
_geom_angle_atom_site_label_1
_geom_angle_atom_site_label_2
_geom_angle_atom_site_label_3
_geom_angle
O2 S1 O3 113.54(9)
O2 S1 O1 114.76(7)
O3 S1 O1 116.12(8)
O2 S1 C44 102.92(9)
O3 S1 C44 102.92(9)
O1 S1 C44 104.28(8)
C38 Si1 C32 113.82(7)
C38 Si1 C17 113.52(7)
C32 Si1 C17 106.44(7)
C38 Si1 C1 115.73(7)
C32 Si1 C1 110.69(6)
C17 Si1 C1 94.80(6)
O5 S2 O4 115.07(17)
O5 S2 O6 114.54(16)
O4 S2 O6 114.5(2)
O5 S2 C45 103.86(18)
O4 S2 C45 103.8(2)
O6 S2 C45 102.9(2)
C1 N1 C2 110.94(13)
C1 N1 C16 127.21(12)
C2 N1 C16 121.53(13)
C17 N3 C18 110.34(12)
C17 N3 C16 125.47(12)
C18 N3 C16 123.98(12)
C17 N4 C19 109.48(12)
C17 N4 C20 125.13(12)
C19 N4 C20 125.38(12)
C1 N2 C3 109.78(13)
C1 N2 C4 127.45(13)
C3 N2 C4 122.75(13)
N4 C17 N3 106.21(12)
N4 C17 Si1 131.43(11)
N3 C17 Si1 122.36(10)
N1 C1 N2 105.19(12)
N1 C1 Si1 120.11(11)
N2 C1 Si1 134.70(11)
C43 C38 C39 118.83(15)
C43 C38 Si1 122.21(12)
C39 C38 Si1 118.89(13)
C3 C2 N1 106.43(14)
C3 C2 H2 126.8
N1 C2 H2 126.8
N3 C16 N1 111.33(11)
N3 C16 H16A 109.4
N1 C16 H16A 109.4
N3 C16 H16B 109.4
N1 C16 H16B 109.4
H16A C16 H16B 108.0
C25 C20 C21 124.04(14)
C25 C20 N4 118.19(14)
C21 C20 N4 117.75(13)
C5 C4 C9 123.52(15)
C5 C4 N2 118.25(14)
C9 C4 N2 118.07(15)
C24 C25 C20 116.66(15)
C24 C25 C26 119.80(15)
C20 C25 C26 123.40(15)
C18 C19 N4 107.55(13)
C18 C19 H19 126.2
N4 C19 H19 126.2
C34 C33 C32 121.13(16)
C34 C33 H33 119.4
C32 C33 H33 119.4
C19 C18 N3 106.42(13)
C19 C18 H18 126.8
N3 C18 H18 126.8
C22 C21 C20 116.33(15)
C22 C21 C29 121.09(15)
C20 C21 C29 122.45(14)
C8 C9 C4 116.73(17)
C8 C9 C10 120.49(16)
C4 C9 C10 122.45(15)
C37 C32 C33 117.83(15)
C37 C32 Si1 122.11(13)
C33 C32 Si1 120.05(12)
C2 C3 N2 107.66(13)
C2 C3 H3 126.2
N2 C3 H3 126.2
C21 C29 C31 113.50(15)
C21 C29 C30 109.17(14)
C31 C29 C30 109.12(15)
C21 C29 H29 108.3
C31 C29 H29 108.3
C30 C29 H29 108.3
C40 C39 C38 120.54(18)
C40 C39 H39 119.7
C38 C39 H39 119.7
C23 C24 C25 120.87(16)
C23 C24 H24 119.6
C25 C24 H24 119.6
C42 C43 C38 120.36(18)
C42 C43 H43 119.8
C38 C43 H43 119.8
C36 C37 C32 120.78(17)
C36 C37 H37 119.6
C32 C37 H37 119.6
C23 C22 C21 121.13(16)
C23 C22 H22 119.4
C21 C22 H22 119.4
C25 C26 C27 112.61(16)
C25 C26 C28 108.82(15)
C27 C26 C28 110.50(16)
C25 C26 H26 108.3
C27 C26 H26 108.3
C28 C26 H26 108.3
C35 C34 C33 120.04(17)
C35 C34 H34 120.0
C33 C34 H34 120.0
C24 C23 C22 120.90(16)
C24 C23 H23 119.5
C22 C23 H23 119.5
C9 C10 C12 113.47(17)
C9 C10 C11 108.91(16)
C12 C10 C11 109.53(16)
C9 C10 H10 108.3
C12 C10 H10 108.3
C11 C10 H10 108.3
C6 C5 C4 116.50(17)
C6 C5 C13 119.42(17)
C4 C5 C13 123.97(16)
C7 C8 C9 121.08(17)
C7 C8 H8 119.5
C9 C8 H8 119.5
F1 C44 F3 108.05(17)
F1 C44 F2 106.78(17)
F3 C44 F2 107.40(17)
F1 C44 S1 112.17(15)
F3 C44 S1 111.10(13)
F2 C44 S1 111.10(13)
C41 C42 C43 120.00(19)
C41 C42 H42 120.0
C43 C42 H42 120.0
C35 C36 C37 120.52(17)
C35 C36 H36 119.7
C37 C36 H36 119.7
C34 C35 C36 119.67(17)
C34 C35 H35 120.2
C36 C35 H35 120.2
C41 C40 C39 119.92(19)
C41 C40 H40 120.0
C39 C40 H40 120.0
C29 C31 H31A 109.5
C29 C31 H31B 109.5
H31A C31 H31B 109.5
C29 C31 H31C 109.5
H31A C31 H31C 109.5
H31B C31 H31C 109.5
C7 C6 C5 121.18(18)
C7 C6 H6 119.4
C5 C6 H6 119.4
C29 C30 H30A 109.5
C29 C30 H30B 109.5
H30A C30 H30B 109.5
C29 C30 H30C 109.5
H30A C30 H30C 109.5
H30B C30 H30C 109.5
C8 C7 C6 120.74(17)
C8 C7 H7 119.6
C6 C7 H7 119.6
C40 C41 C42 120.30(17)
C40 C41 H41 119.8
C42 C41 H41 119.8
N6 C46 C47 178.5(3)
C26 C27 H27A 109.5
C26 C27 H27B 109.5
H27A C27 H27B 109.5
C26 C27 H27C 109.5
H27A C27 H27C 109.5
H27B C27 H27C 109.5
C14 C13 C5 114.0(2)
C14 C13 C15 110.1(2)
C5 C13 C15 108.55(18)
C14 C13 H13 108.0
C5 C13 H13 108.0
C15 C13 H13 108.0
C48 C49 H49A 109.5
C48 C49 H49B 109.5
H49A C49 H49B 109.5
C48 C49 H49C 109.5
H49A C49 H49C 109.5
H49B C49 H49C 109.5
C10 C12 H12A 109.5
C10 C12 H12B 109.5
H12A C12 H12B 109.5
C10 C12 H12C 109.5
H12A C12 H12C 109.5
H12B C12 H12C 109.5
C10 C11 H11A 109.5
C10 C11 H11B 109.5
H11A C11 H11B 109.5
C10 C11 H11C 109.5
H11A C11 H11C 109.5
H11B C11 H11C 109.5
N5 C48 C49 179.3(3)
C26 C28 H28A 109.5
C26 C28 H28B 109.5
H28A C28 H28B 109.5
C26 C28 H28C 109.5
H28A C28 H28C 109.5
H28B C28 H28C 109.5
C46 C47 H47A 109.5
C46 C47 H47B 109.5
H47A C47 H47B 109.5
C46 C47 H47C 109.5
H47A C47 H47C 109.5
H47B C47 H47C 109.5
C13 C14 H14A 109.5
C13 C14 H14B 109.5
H14A C14 H14B 109.5
C13 C14 H14C 109.5
H14A C14 H14C 109.5
H14B C14 H14C 109.5
C13 C15 H15A 109.5
C13 C15 H15B 109.5
H15A C15 H15B 109.5
C13 C15 H15C 109.5
H15A C15 H15C 109.5
H15B C15 H15C 109.5
F6 C45 F5 108.2(4)
F6 C45 F4 106.2(4)
F5 C45 F4 107.4(4)
F6 C45 S2 113.3(3)
F5 C45 S2 112.0(3)
F4 C45 S2 109.5(3)
O6A S2A O5A 116.2(8)
O6A S2A O4A 113.1(8)
O5A S2A O4A 112.5(7)
O6A S2A C45A 104.7(9)
O5A S2A C45A 104.4(9)
O4A S2A C45A 104.5(10)
F4A C45A F5A 105.8(9)
F4A C45A F6A 105.7(9)
F5A C45A F6A 105.4(9)
F4A C45A S2A 113.3(12)
F5A C45A S2A 113.8(11)
F6A C45A S2A 112.1(11)

loop_
_geom_bond_atom_site_label_1
_geom_bond_atom_site_label_2
_geom_bond_distance
S1 O2 1.4348(13)
S1 O3 1.4361(13)
S1 O1 1.4388(12)
S1 C44 1.8153(19)
Si1 C38 1.8471(15)
Si1 C32 1.8535(16)
Si1 C17 1.8919(15)
Si1 C1 1.9033(15)
S2 O5 1.4220(17)
S2 O4 1.424(3)
S2 O6 1.434(3)
S2 C45 1.777(3)
N1 C1 1.3525(19)
N1 C2 1.3747(19)
N1 C16 1.4621(19)
F2 C44 1.329(2)
N3 C17 1.3448(18)
N3 C18 1.3773(19)
N3 C16 1.4551(19)
N4 C17 1.3445(19)
N4 C19 1.380(2)
N4 C20 1.4531(19)
F3 C44 1.327(2)
N2 C1 1.3558(19)
N2 C3 1.380(2)
N2 C4 1.458(2)
F1 C44 1.316(2)
C38 C43 1.394(2)
C38 C39 1.399(2)
C2 C3 1.344(2)
C2 H2 0.9500
C16 H16A 0.9900
C16 H16B 0.9900
C20 C25 1.399(2)
C20 C21 1.401(2)
C4 C5 1.399(2)
C4 C9 1.404(2)
C25 C24 1.394(2)
C25 C26 1.517(2)
C19 C18 1.345(2)
C19 H19 0.9500
C33 C34 1.390(2)
C33 C32 1.398(2)
C33 H33 0.9500
C18 H18 0.9500
C21 C22 1.392(2)
C21 C29 1.519(2)
C9 C8 1.394(2)
C9 C10 1.518(3)
C32 C37 1.395(2)
C3 H3 0.9500
C29 C31 1.522(2)
C29 C30 1.533(2)
C29 H29 1.0000
C39 C40 1.386(3)
C39 H39 0.9500
C24 C23 1.378(3)
C24 H24 0.9500
C43 C42 1.390(3)
C43 H43 0.9500
C37 C36 1.389(3)
C37 H37 0.9500
C22 C23 1.382(3)
C22 H22 0.9500
C26 C27 1.531(3)
C26 C28 1.531(3)
C26 H26 1.0000
C34 C35 1.380(3)
C34 H34 0.9500
C23 H23 0.9500
C10 C12 1.533(3)
C10 C11 1.536(3)
C10 H10 1.0000
C5 C6 1.397(3)
C5 C13 1.522(3)
C8 C7 1.376(3)
C8 H8 0.9500
C42 C41 1.383(3)
C42 H42 0.9500
C36 C35 1.380(3)
C36 H36 0.9500
F6 C45 1.304(5)
C35 H35 0.9500
C40 C41 1.383(3)
C40 H40 0.9500
C31 H31A 0.9800
C31 H31B 0.9800
C31 H31C 0.9800
C6 C7 1.380(3)
C6 H6 0.9500
C30 H30A 0.9800
C30 H30B 0.9800
C30 H30C 0.9800
C7 H7 0.9500
N6 C46 1.127(3)
C41 H41 0.9500
C46 C47 1.452(3)
C27 H27A 0.9800
C27 H27B 0.9800
C27 H27C 0.9800
C13 C14 1.521(4)
C13 C15 1.545(3)
C13 H13 1.0000
C49 C48 1.441(3)
C49 H49A 0.9800
C49 H49B 0.9800
C49 H49C 0.9800
C12 H12A 0.9800
C12 H12B 0.9800
C12 H12C 0.9800
C11 H11A 0.9800
C11 H11B 0.9800
C11 H11C 0.9800
N5 C48 1.131(3)
C28 H28A 0.9800
C28 H28B 0.9800
C28 H28C 0.9800
C47 H47A 0.9800
C47 H47B 0.9800
C47 H47C 0.9800
C14 H14A 0.9800
C14 H14B 0.9800
C14 H14C 0.9800
C15 H15A 0.9800
C15 H15B 0.9800
C15 H15C 0.9800
F5 C45 1.311(6)
F4 C45 1.337(6)
S2A O6A 1.420(8)
S2A O5A 1.432(8)
S2A O4A 1.453(9)
S2A C45A 1.754(9)
F4A C45A 1.335(10)
F5A C45A 1.339(9)
C45A F6A 1.339(10)
